data_1560004
loop_
_publ_author_name
'Normand, Adrien T.'
'Sosa Carrizo, E. Daiann'
'Magnoux, Corentin'
'Lobato, Esteban'
'Cattey, H\'el\`ene'
'Richard, Philippe'
'Brand\`es, St\'ephane'
'Devillers, Charles H.'
'Romieu, Anthony'
'Le Gendre, Pierre'
'Fleurat-Lessard, Paul'

_publ_section_title
;
 Reappraising Schmidpeter's bis(iminophosphoranyl)phosphides: coordination
 to transition metals and bonding analysis.
;
_journal_issue 1
_journal_name_full 'Chemical science'
_journal_page_first 253
_journal_page_last 269
_journal_paper_doi 10.1039/d0sc04736h
_journal_volume 12
_journal_year 2020
_chemical_formula_moiety 'C24 H38 Cl3 N2 P3 Zr'
_chemical_formula_sum 'C24 H38 Cl3 N2 P3 Zr'
_chemical_formula_weight 645.04
_space_group_crystal_system orthorhombic
_space_group_IT_number 61
_space_group_name_Hall '-P 2ac 2ab'
_space_group_name_H-M_alt 'P b c a'
_atom_sites_solution_hydrogens geom
_atom_sites_solution_primary dual
_audit_creation_date 2018-11-19
_audit_creation_method
;
Olex2 1.2
(compiled 2018.05.29 svn.r3508 for OlexSys, GUI svn.r5506)
;
_audit_update_record
;
2020-02-19 deposited with the CCDC.	2020-10-26 downloaded from the CCDC.
;
_cell_angle_alpha 90
_cell_angle_beta 90
_cell_angle_gamma 90
_cell_formula_units_Z 8
_cell_length_a 16.4550(9)
_cell_length_b 16.2910(8)
_cell_length_c 22.0025(12)
_cell_measurement_reflns_used 9380
_cell_measurement_temperature 100
_cell_measurement_theta_max 27.512
_cell_measurement_theta_min 2.924
_cell_volume 5898.2(5)
_computing_cell_refinement 'SAINT V8.38A (Bruker, 2016)'
_computing_data_collection 'APEX3 (Bruker, 2015)'
_computing_data_reduction 'SAINT V8.38A (Bruker, 2016)'
_computing_molecular_graphics 'Olex2 (Dolomanov et al., 2009)'
_computing_publication_material 'Olex2 (Dolomanov et al., 2009)'
_computing_structure_refinement 'ShelXL (Sheldrick, 2015)'
_computing_structure_solution 'ShelXT (Sheldrick, 2015)'
_diffrn_ambient_temperature 100
_diffrn_detector CMOS
_diffrn_detector_area_resol_mean '1024 x 1024'
_diffrn_detector_type 'Photon 100'
_diffrn_measured_fraction_theta_full 0.998
_diffrn_measured_fraction_theta_max 0.997
_diffrn_measurement_device '\k-geometry diffractometer triump Mo'
_diffrn_measurement_device_type 'Bruker D8 VENTURE'
_diffrn_measurement_method '\f and \w scans''
_diffrn_radiation_collimation '0.6 mm'
_diffrn_radiation_monochromator 'TRIUMPH curved crystal'
_diffrn_radiation_probe x-ray
_diffrn_radiation_type MoK\a
_diffrn_radiation_wavelength 0.71073
_diffrn_reflns_av_R_equivalents 0.0452
_diffrn_reflns_av_unetI/netI 0.0180
_diffrn_reflns_Laue_measured_fraction_full 0.998
_diffrn_reflns_Laue_measured_fraction_max 0.997
_diffrn_reflns_limit_h_max 21
_diffrn_reflns_limit_h_min -21
_diffrn_reflns_limit_k_max 21
_diffrn_reflns_limit_k_min -21
_diffrn_reflns_limit_l_max 28
_diffrn_reflns_limit_l_min -28
_diffrn_reflns_number 103469
_diffrn_reflns_point_group_measured_fraction_full 0.998
_diffrn_reflns_point_group_measured_fraction_max 0.997
_diffrn_reflns_theta_full 25.242
_diffrn_reflns_theta_max 27.534
_diffrn_reflns_theta_min 2.774
_diffrn_source 'X-ray tube'
_diffrn_source_target Mo
_diffrn_source_type 'Siemens KFF Mo 2K-90C'
_diffrn_standards_number 0
_exptl_absorpt_coefficient_mu 0.824
_exptl_absorpt_correction_T_max 0.7456
_exptl_absorpt_correction_T_min 0.6927
_exptl_absorpt_correction_type multi-scan
_exptl_absorpt_process_details 'SADABS-2016/2 (Bruker,2016/2) was used for absorption correction.'
_exptl_crystal_colour 'clear light colourless'
_exptl_crystal_colour_lustre clear
_exptl_crystal_colour_modifier light
_exptl_crystal_colour_primary colourless
_exptl_crystal_density_diffrn 1.453
_exptl_crystal_description prism
_exptl_crystal_F_000 2656
_exptl_crystal_recrystallization_method
'The material was recrystallised from a mixture of dichloromethane and pentane  by slow evaporation'
_exptl_crystal_size_max 0.26
_exptl_crystal_size_mid 0.156
_exptl_crystal_size_min 0.124
_refine_diff_density_max 0.389
_refine_diff_density_min -0.274
_refine_diff_density_rms 0.063
_refine_ls_extinction_method none
_refine_ls_goodness_of_fit_ref 1.050
_refine_ls_hydrogen_treatment constr
_refine_ls_matrix_type full
_refine_ls_number_parameters 306
_refine_ls_number_reflns 6784
_refine_ls_number_restraints 0
_refine_ls_restrained_S_all 1.050
_refine_ls_R_factor_all 0.0307
_refine_ls_R_factor_gt 0.0220
_refine_ls_shift/su_max 0.003
_refine_ls_shift/su_mean 0.000
_refine_ls_structure_factor_coef Fsqd
_refine_ls_weighting_details 'w=1/[\s^2^(Fo^2^)+(0.0214P)^2^+5.0382P] where P=(Fo^2^+2Fc^2^)/3'
_refine_ls_weighting_scheme calc
_refine_ls_wR_factor_gt 0.0503
_refine_ls_wR_factor_ref 0.0540
_reflns_Friedel_coverage 0.000
_reflns_number_gt 5843
_reflns_number_total 6784
_reflns_threshold_expression 'I > 2\s(I)'
_cod_data_source_file d0sc04736h2.cif
_cod_data_source_block 5b
_cod_depositor_comments 'Adding full bibliography for 1560000--1560012.cif.'
_cod_database_code 1560004
_shelx_shelxl_version_number 2018/3
_shelx_space_group_comment
;
The symmetry employed for this shelxl refinement is uniquely defined
by the following loop, which should always be used as a source of
symmetry information in preference to the above space-group names.
They are only intended as comments.
;
_shelx_estimated_absorpt_t_max 0.905
_shelx_estimated_absorpt_t_min 0.814
_olex2_refinement_description
;
1. Fixed Uiso
 At 1.2 times of:
  All C(H) groups
 At 1.5 times of:
  All C(H,H,H) groups
2.a Ternary CH refined with riding coordinates:
 C7(H7), C10(H10), C19(H19), C22(H22)
2.b Aromatic/amide H refined with riding coordinates:
 C2(H2), C3(H3), C4(H4), C5(H5), C6(H6), C14(H14), C15(H15), C16(H16),
 C17(H17), C18(H18)
2.c Idealised Me refined as rotating group:
 C8(H8A,H8B,H8C), C9(H9A,H9B,H9C), C11(H11A,H11B,H11C), C12(H12A,H12B,H12C),
 C20(H20A,H20B,H20C), C21(H21A,H21B,H21C), C23(H23A,H23B,H23C), C24(H24A,H24B,
 H24C)
;
_olex2_diffrn_ambient_temperature_device 'Oxford Cryosystems'
_olex2_exptl_crystal_mounting_method 'The crystal was mounted on a mylar loop with oil'
_olex2_submission_special_instructions 'No special instructions were received'

loop_
_space_group_symop_operation_xyz
'x, y, z'
'-x+1/2, -y, z+1/2'
'-x, y+1/2, -z+1/2'
'x+1/2, -y+1/2, -z'
'-x, -y, -z'
'x-1/2, y, -z-1/2'
'x, -y-1/2, z-1/2'
'-x-1/2, y-1/2, z'

loop_
_atom_site_label
_atom_site_type_symbol
_atom_site_fract_x
_atom_site_fract_y
_atom_site_fract_z
_atom_site_U_iso_or_equiv
_atom_site_adp_type
_atom_site_occupancy
_atom_site_site_symmetry_order
_atom_site_calc_flag
_atom_site_refinement_flags_posn
_atom_site_refinement_flags_adp
_atom_site_refinement_flags_occupancy
_atom_site_disorder_assembly
_atom_site_disorder_group
Zr Zr 0.62085(2) 0.75978(2) 0.38462(2) 0.00821(4) Uani 1 1 d . . . . .
C1 C 0.62011(9) 0.65914(10) 0.51280(7) 0.0119(3) Uani 1 1 d . . . . .
Cl1 Cl 0.61201(3) 0.88433(2) 0.44833(2) 0.01807(9) Uani 1 1 d . . . . .
P1 P 0.76777(2) 0.70323(2) 0.46687(2) 0.00957(8) Uani 1 1 d . . . . .
C2 C 0.61063(11) 0.57527(11) 0.51975(9) 0.0213(4) Uani 1 1 d . . . . .
H2 H 0.638888 0.538629 0.493636 0.026 Uiso 1 1 calc R . . . .
Cl2 Cl 0.49358(2) 0.69212(2) 0.40159(2) 0.01497(8) Uani 1 1 d . . . . .
N2 N 0.66168(7) 0.67785(8) 0.31302(6) 0.0089(2) Uani 1 1 d . . . . .
P2 P 0.79293(2) 0.76238(2) 0.38156(2) 0.00941(8) Uani 1 1 d . . . . .
C3 C 0.55969(12) 0.54433(12) 0.56499(10) 0.0286(4) Uani 1 1 d . . . . .
H3 H 0.553248 0.486696 0.569460 0.034 Uiso 1 1 calc R . . . .
Cl3 Cl 0.57548(3) 0.84772(2) 0.30154(2) 0.01923(9) Uani 1 1 d . . . . .
P3 P 0.76112(2) 0.67499(2) 0.31196(2) 0.00874(8) Uani 1 1 d . . . . .
C4 C 0.51865(12) 0.59707(12) 0.60327(9) 0.0257(4) Uani 1 1 d . . . . .
H4 H 0.485037 0.575908 0.634680 0.031 Uiso 1 1 calc R . . . .
C5 C 0.52674(11) 0.68077(12) 0.59563(8) 0.0230(4) Uani 1 1 d . . . . .
H5 H 0.498211 0.717330 0.621632 0.028 Uiso 1 1 calc R . . . .
C6 C 0.57630(10) 0.71161(11) 0.55019(8) 0.0173(3) Uani 1 1 d . . . . .
H6 H 0.580362 0.769281 0.544545 0.021 Uiso 1 1 calc R . . . .
C7 C 0.82483(10) 0.60853(10) 0.48308(8) 0.0151(3) Uani 1 1 d . . . . .
H7 H 0.799435 0.563443 0.458779 0.018 Uiso 1 1 calc R . . . .
C8 C 0.91305(10) 0.61671(11) 0.46205(8) 0.0192(4) Uani 1 1 d . . . . .
H8A H 0.914217 0.631592 0.418899 0.029 Uiso 1 1 calc GR . . . .
H8B H 0.941212 0.564293 0.467886 0.029 Uiso 1 1 calc GR . . . .
H8C H 0.940234 0.659471 0.485874 0.029 Uiso 1 1 calc GR . . . .
C9 C 0.82171(12) 0.58259(12) 0.55050(9) 0.0259(4) Uani 1 1 d . . . . .
H9A H 0.851832 0.622425 0.575123 0.039 Uiso 1 1 calc GR . . . .
H9B H 0.846299 0.528154 0.555096 0.039 Uiso 1 1 calc GR . . . .
H9C H 0.765023 0.580722 0.564079 0.039 Uiso 1 1 calc GR . . . .
C10 C 0.80901(10) 0.77753(10) 0.52219(7) 0.0152(3) Uani 1 1 d . . . . .
H10 H 0.863340 0.755695 0.534561 0.018 Uiso 1 1 calc R . . . .
C11 C 0.82438(12) 0.86408(11) 0.49809(8) 0.0215(4) Uani 1 1 d . . . . .
H11A H 0.865190 0.861959 0.465692 0.032 Uiso 1 1 calc GR . . . .
H11B H 0.844162 0.899031 0.531187 0.032 Uiso 1 1 calc GR . . . .
H11C H 0.773634 0.886792 0.481932 0.032 Uiso 1 1 calc GR . . . .
C12 C 0.75907(13) 0.78253(13) 0.58004(8) 0.0291(4) Uani 1 1 d . . . . .
H12A H 0.708614 0.812569 0.571955 0.044 Uiso 1 1 calc GR . . . .
H12B H 0.790276 0.811266 0.611445 0.044 Uiso 1 1 calc GR . . . .
H12C H 0.746056 0.726974 0.594083 0.044 Uiso 1 1 calc GR . . . .
C13 C 0.61553(9) 0.63402(9) 0.26807(7) 0.0101(3) Uani 1 1 d . . . . .
C14 C 0.61780(10) 0.65488(10) 0.20676(7) 0.0137(3) Uani 1 1 d . . . . .
H14 H 0.647369 0.701890 0.193958 0.016 Uiso 1 1 calc R . . . .
C15 C 0.57684(10) 0.60702(10) 0.16399(8) 0.0159(3) Uani 1 1 d . . . . .
H15 H 0.579266 0.621154 0.122143 0.019 Uiso 1 1 calc R . . . .
C16 C 0.53276(10) 0.53914(10) 0.18226(8) 0.0176(3) Uani 1 1 d . . . . .
H16 H 0.506403 0.505464 0.153037 0.021 Uiso 1 1 calc R . . . .
C17 C 0.52735(10) 0.52059(10) 0.24392(8) 0.0163(3) Uani 1 1 d . . . . .
H17 H 0.495541 0.475194 0.256905 0.020 Uiso 1 1 calc R . . . .
C18 C 0.56793(9) 0.56779(10) 0.28626(7) 0.0130(3) Uani 1 1 d . . . . .
H18 H 0.563334 0.554946 0.328238 0.016 Uiso 1 1 calc R . . . .
C19 C 0.79864(10) 0.56837(10) 0.31245(8) 0.0147(3) Uani 1 1 d . . . . .
H19 H 0.854050 0.568368 0.331120 0.018 Uiso 1 1 calc R . . . .
C20 C 0.80595(11) 0.53272(11) 0.24785(8) 0.0210(4) Uani 1 1 d . . . . .
H20A H 0.753306 0.536666 0.227236 0.032 Uiso 1 1 calc GR . . . .
H20B H 0.822475 0.475014 0.250272 0.032 Uiso 1 1 calc GR . . . .
H20C H 0.846733 0.563780 0.224945 0.032 Uiso 1 1 calc GR . . . .
C21 C 0.74372(11) 0.51284(10) 0.35124(8) 0.0187(4) Uani 1 1 d . . . . .
H21A H 0.720722 0.544771 0.384838 0.028 Uiso 1 1 calc GR . . . .
H21B H 0.775803 0.467230 0.367598 0.028 Uiso 1 1 calc GR . . . .
H21C H 0.699611 0.491110 0.325996 0.028 Uiso 1 1 calc GR . . . .
C22 C 0.80892(10) 0.72436(10) 0.24615(7) 0.0131(3) Uani 1 1 d . . . . .
H22 H 0.794663 0.691269 0.209385 0.016 Uiso 1 1 calc R . . . .
C23 C 0.90161(10) 0.72323(11) 0.25257(8) 0.0198(4) Uani 1 1 d . . . . .
H23A H 0.917973 0.760890 0.285072 0.030 Uiso 1 1 calc GR . . . .
H23B H 0.926508 0.740564 0.214199 0.030 Uiso 1 1 calc GR . . . .
H23C H 0.919641 0.667501 0.262546 0.030 Uiso 1 1 calc GR . . . .
C24 C 0.77859(11) 0.81206(10) 0.23541(8) 0.0173(3) Uani 1 1 d . . . . .
H24A H 0.719230 0.811804 0.231798 0.026 Uiso 1 1 calc GR . . . .
H24B H 0.802499 0.833604 0.197862 0.026 Uiso 1 1 calc GR . . . .
H24C H 0.794634 0.846877 0.269689 0.026 Uiso 1 1 calc GR . . . .
N1 N 0.66885(8) 0.69239(8) 0.46445(6) 0.0099(3) Uani 1 1 d . . . . .

loop_
_atom_site_aniso_label
_atom_site_aniso_U_11
_atom_site_aniso_U_22
_atom_site_aniso_U_33
_atom_site_aniso_U_23
_atom_site_aniso_U_13
_atom_site_aniso_U_12
Zr 0.00723(7) 0.00718(7) 0.01022(7) 0.00062(5) 0.00084(5) 0.00026(5)
C1 0.0110(7) 0.0145(8) 0.0103(7) 0.0023(6) 0.0007(6) -0.0009(6)
Cl1 0.0224(2) 0.01039(18) 0.0215(2) -0.00394(15) 0.00423(16) 0.00065(15)
P1 0.00950(18) 0.01025(18) 0.00897(18) -0.00001(14) -0.00065(14) -0.00066(14)
C2 0.0243(9) 0.0144(8) 0.0251(10) 0.0018(7) 0.0106(8) 0.0015(7)
Cl2 0.00962(17) 0.01787(19) 0.01743(19) 0.00103(15) 0.00223(14) -0.00303(14)
N2 0.0080(6) 0.0082(6) 0.0104(6) 0.0000(5) -0.0010(5) -0.0009(5)
P2 0.00899(18) 0.00957(18) 0.00965(18) -0.00044(15) 0.00044(15) -0.00242(14)
C3 0.0334(11) 0.0157(9) 0.0367(12) 0.0095(8) 0.0135(9) -0.0018(8)
Cl3 0.0222(2) 0.01561(19) 0.0199(2) 0.00705(16) -0.00134(16) 0.00618(15)
P3 0.00815(17) 0.00880(18) 0.00927(18) -0.00073(14) 0.00005(14) 0.00038(14)
C4 0.0253(10) 0.0288(10) 0.0229(10) 0.0097(8) 0.0113(8) -0.0017(8)
C5 0.0243(9) 0.0257(10) 0.0190(9) -0.0009(7) 0.0102(7) 0.0015(7)
C6 0.0183(8) 0.0154(8) 0.0183(9) 0.0004(7) 0.0050(7) -0.0006(7)
C7 0.0146(8) 0.0135(8) 0.0173(8) 0.0016(6) -0.0037(6) 0.0025(6)
C8 0.0136(8) 0.0210(9) 0.0231(9) 0.0009(7) -0.0035(7) 0.0040(7)
C9 0.0261(10) 0.0273(10) 0.0243(10) 0.0111(8) -0.0033(8) 0.0055(8)
C10 0.0154(8) 0.0177(8) 0.0125(8) -0.0032(6) -0.0034(6) -0.0021(6)
C11 0.0271(9) 0.0179(9) 0.0196(9) -0.0056(7) -0.0039(7) -0.0063(7)
C12 0.0357(11) 0.0386(11) 0.0129(9) -0.0080(8) 0.0041(8) -0.0135(9)
C13 0.0076(7) 0.0093(7) 0.0133(8) -0.0030(6) -0.0016(6) 0.0016(5)
C14 0.0136(7) 0.0137(8) 0.0139(8) 0.0019(6) -0.0013(6) -0.0023(6)
C15 0.0158(8) 0.0191(8) 0.0128(8) 0.0015(6) -0.0023(6) -0.0008(6)
C16 0.0174(8) 0.0171(8) 0.0184(9) -0.0046(7) -0.0055(7) -0.0014(6)
C17 0.0161(8) 0.0120(8) 0.0209(9) 0.0000(7) -0.0017(7) -0.0044(6)
C18 0.0135(7) 0.0128(8) 0.0125(8) 0.0010(6) -0.0004(6) -0.0009(6)
C19 0.0134(7) 0.0124(8) 0.0182(8) -0.0017(6) -0.0043(7) 0.0045(6)
C20 0.0239(9) 0.0146(8) 0.0245(9) -0.0070(7) 0.0000(7) 0.0053(7)
C21 0.0233(9) 0.0100(7) 0.0227(9) 0.0029(7) -0.0053(7) 0.0011(7)
C22 0.0134(7) 0.0165(8) 0.0093(7) -0.0003(6) 0.0027(6) -0.0021(6)
C23 0.0124(8) 0.0276(9) 0.0194(9) -0.0015(7) 0.0061(7) -0.0026(7)
C24 0.0210(8) 0.0153(8) 0.0156(8) 0.0033(6) 0.0022(7) -0.0035(6)
N1 0.0098(6) 0.0102(6) 0.0097(6) 0.0008(5) 0.0007(5) -0.0005(5)

loop_
_atom_type_symbol
_atom_type_description
_atom_type_scat_dispersion_real
_atom_type_scat_dispersion_imag
_atom_type_scat_source
C C 0.0033 0.0016 'International Tables Vol C Tables 4.2.6.8 and 6.1.1.4'
H H 0.0000 0.0000 'International Tables Vol C Tables 4.2.6.8 and 6.1.1.4'
Cl Cl 0.1484 0.1585 'International Tables Vol C Tables 4.2.6.8 and 6.1.1.4'
N N 0.0061 0.0033 'International Tables Vol C Tables 4.2.6.8 and 6.1.1.4'
P P 0.1023 0.0942 'International Tables Vol C Tables 4.2.6.8 and 6.1.1.4'
Zr Zr -2.9673 0.5597 'International Tables Vol C Tables 4.2.6.8 and 6.1.1.4'

loop_
_geom_angle_atom_site_label_1
_geom_angle_atom_site_label_2
_geom_angle_atom_site_label_3
_geom_angle
_geom_angle_site_symmetry_1
_geom_angle_site_symmetry_3
_geom_angle_publ_flag
Cl2 Zr Cl1 103.765(15) . . ?
Cl2 Zr Cl3 96.857(15) . . ?
N2 Zr Cl1 159.19(3) . . ?
N2 Zr Cl2 95.78(3) . . ?
N2 Zr Cl3 84.95(4) . . ?
N2 Zr N1 99.22(5) . . ?
Cl3 Zr Cl1 85.685(15) . . ?
N1 Zr Cl1 88.75(4) . . ?
N1 Zr Cl2 87.72(3) . . ?
N1 Zr Cl3 173.50(4) . . ?
C2 C1 C6 118.95(15) . . ?
C2 C1 N1 121.09(15) . . ?
C6 C1 N1 119.74(14) . . ?
C7 P1 P2 116.51(6) . . ?
C7 P1 C10 103.55(8) . . ?
C10 P1 P2 102.18(6) . . ?
N1 P1 P2 102.20(5) . . ?
N1 P1 C7 115.01(7) . . ?
N1 P1 C10 117.23(7) . . ?
C1 C2 H2 119.9 . . ?
C1 C2 C3 120.20(17) . . ?
C3 C2 H2 119.9 . . ?
P3 N2 Zr 109.70(6) . . ?
C13 N2 Zr 129.89(9) . . ?
C13 N2 P3 120.29(10) . . ?
P1 P2 P3 106.11(2) . . ?
C2 C3 H3 119.8 . . ?
C4 C3 C2 120.30(17) . . ?
C4 C3 H3 119.8 . . ?
N2 P3 P2 102.35(5) . . ?
N2 P3 C19 111.19(7) . . ?
N2 P3 C22 115.31(7) . . ?
C19 P3 P2 122.47(6) . . ?
C22 P3 P2 99.62(5) . . ?
C22 P3 C19 105.92(8) . . ?
C3 C4 H4 120.2 . . ?
C3 C4 C5 119.58(17) . . ?
C5 C4 H4 120.2 . . ?
C4 C5 H5 119.9 . . ?
C4 C5 C6 120.21(17) . . ?
C6 C5 H5 119.9 . . ?
C1 C6 H6 119.7 . . ?
C5 C6 C1 120.68(16) . . ?
C5 C6 H6 119.7 . . ?
P1 C7 H7 107.4 . . ?
C8 C7 P1 110.64(12) . . ?
C8 C7 H7 107.4 . . ?
C8 C7 C9 110.26(14) . . ?
C9 C7 P1 113.49(12) . . ?
C9 C7 H7 107.4 . . ?
C7 C8 H8A 109.5 . . ?
C7 C8 H8B 109.5 . . ?
C7 C8 H8C 109.5 . . ?
H8A C8 H8B 109.5 . . ?
H8A C8 H8C 109.5 . . ?
H8B C8 H8C 109.5 . . ?
C7 C9 H9A 109.5 . . ?
C7 C9 H9B 109.5 . . ?
C7 C9 H9C 109.5 . . ?
H9A C9 H9B 109.5 . . ?
H9A C9 H9C 109.5 . . ?
H9B C9 H9C 109.5 . . ?
P1 C10 H10 106.0 . . ?
C11 C10 P1 115.93(12) . . ?
C11 C10 H10 106.0 . . ?
C12 C10 P1 112.90(12) . . ?
C12 C10 H10 106.0 . . ?
C12 C10 C11 109.35(15) . . ?
C10 C11 H11A 109.5 . . ?
C10 C11 H11B 109.5 . . ?
C10 C11 H11C 109.5 . . ?
H11A C11 H11B 109.5 . . ?
H11A C11 H11C 109.5 . . ?
H11B C11 H11C 109.5 . . ?
C10 C12 H12A 109.5 . . ?
C10 C12 H12B 109.5 . . ?
C10 C12 H12C 109.5 . . ?
H12A C12 H12B 109.5 . . ?
H12A C12 H12C 109.5 . . ?
H12B C12 H12C 109.5 . . ?
C14 C13 N2 122.12(14) . . ?
C14 C13 C18 118.88(14) . . ?
C18 C13 N2 118.99(14) . . ?
C13 C14 H14 119.9 . . ?
C13 C14 C15 120.28(15) . . ?
C15 C14 H14 119.9 . . ?
C14 C15 H15 119.9 . . ?
C16 C15 C14 120.29(16) . . ?
C16 C15 H15 119.9 . . ?
C15 C16 H16 120.3 . . ?
C15 C16 C17 119.37(15) . . ?
C17 C16 H16 120.3 . . ?
C16 C17 H17 119.8 . . ?
C18 C17 C16 120.38(15) . . ?
C18 C17 H17 119.8 . . ?
C13 C18 H18 119.7 . . ?
C17 C18 C13 120.66(15) . . ?
C17 C18 H18 119.7 . . ?
P3 C19 H19 107.9 . . ?
C20 C19 P3 112.10(11) . . ?
C20 C19 H19 107.9 . . ?
C21 C19 P3 111.15(11) . . ?
C21 C19 H19 107.9 . . ?
C21 C19 C20 109.65(14) . . ?
C19 C20 H20A 109.5 . . ?
C19 C20 H20B 109.5 . . ?
C19 C20 H20C 109.5 . . ?
H20A C20 H20B 109.5 . . ?
H20A C20 H20C 109.5 . . ?
H20B C20 H20C 109.5 . . ?
C19 C21 H21A 109.5 . . ?
C19 C21 H21B 109.5 . . ?
C19 C21 H21C 109.5 . . ?
H21A C21 H21B 109.5 . . ?
H21A C21 H21C 109.5 . . ?
H21B C21 H21C 109.5 . . ?
P3 C22 H22 107.6 . . ?
C23 C22 P3 110.42(12) . . ?
C23 C22 H22 107.6 . . ?
C24 C22 P3 113.03(11) . . ?
C24 C22 H22 107.6 . . ?
C24 C22 C23 110.48(14) . . ?
C22 C23 H23A 109.5 . . ?
C22 C23 H23B 109.5 . . ?
C22 C23 H23C 109.5 . . ?
H23A C23 H23B 109.5 . . ?
H23A C23 H23C 109.5 . . ?
H23B C23 H23C 109.5 . . ?
C22 C24 H24A 109.5 . . ?
C22 C24 H24B 109.5 . . ?
C22 C24 H24C 109.5 . . ?
H24A C24 H24B 109.5 . . ?
H24A C24 H24C 109.5 . . ?
H24B C24 H24C 109.5 . . ?
C1 N1 Zr 125.03(10) . . ?
C1 N1 P1 124.79(11) . . ?
P1 N1 Zr 109.05(6) . . ?

loop_
_geom_bond_atom_site_label_1
_geom_bond_atom_site_label_2
_geom_bond_distance
_geom_bond_site_symmetry_2
_geom_bond_publ_flag
Zr Cl1 2.4704(4) . ?
Zr Cl2 2.3958(4) . ?
Zr N2 2.1713(13) . ?
Zr Cl3 2.4397(4) . ?
Zr N1 2.2168(13) . ?
C1 C2 1.384(2) . ?
C1 C6 1.388(2) . ?
C1 N1 1.4381(19) . ?
P1 P2 2.1502(6) . ?
P1 C7 1.8410(16) . ?
P1 C10 1.8458(16) . ?
P1 N1 1.6381(13) . ?
C2 H2 0.9500 . ?
C2 C3 1.396(2) . ?
N2 P3 1.6371(13) . ?
N2 C13 1.4369(19) . ?
P2 P3 2.1553(6) . ?
C3 H3 0.9500 . ?
C3 C4 1.380(3) . ?
P3 C19 1.8434(16) . ?
P3 C22 1.8337(16) . ?
C4 H4 0.9500 . ?
C4 C5 1.380(3) . ?
C5 H5 0.9500 . ?
C5 C6 1.385(2) . ?
C6 H6 0.9500 . ?
C7 H7 1.0000 . ?
C7 C8 1.529(2) . ?
C7 C9 1.543(2) . ?
C8 H8A 0.9800 . ?
C8 H8B 0.9800 . ?
C8 H8C 0.9800 . ?
C9 H9A 0.9800 . ?
C9 H9B 0.9800 . ?
C9 H9C 0.9800 . ?
C10 H10 1.0000 . ?
C10 C11 1.527(2) . ?
C10 C12 1.517(2) . ?
C11 H11A 0.9800 . ?
C11 H11B 0.9800 . ?
C11 H11C 0.9800 . ?
C12 H12A 0.9800 . ?
C12 H12B 0.9800 . ?
C12 H12C 0.9800 . ?
C13 C14 1.392(2) . ?
C13 C18 1.392(2) . ?
C14 H14 0.9500 . ?
C14 C15 1.396(2) . ?
C15 H15 0.9500 . ?
C15 C16 1.382(2) . ?
C16 H16 0.9500 . ?
C16 C17 1.393(2) . ?
C17 H17 0.9500 . ?
C17 C18 1.380(2) . ?
C18 H18 0.9500 . ?
C19 H19 1.0000 . ?
C19 C20 1.540(2) . ?
C19 C21 1.537(2) . ?
C20 H20A 0.9800 . ?
C20 H20B 0.9800 . ?
C20 H20C 0.9800 . ?
C21 H21A 0.9800 . ?
C21 H21B 0.9800 . ?
C21 H21C 0.9800 . ?
C22 H22 1.0000 . ?
C22 C23 1.532(2) . ?
C22 C24 1.532(2) . ?
C23 H23A 0.9800 . ?
C23 H23B 0.9800 . ?
C23 H23C 0.9800 . ?
C24 H24A 0.9800 . ?
C24 H24B 0.9800 . ?
C24 H24C 0.9800 . ?
